data_7242663
loop_
_publ_author_name
'Chimitova, O. D.'
'Bazarov, B. G.'
'Bazarova, J. G.'
'Atuchin, V. V.'
'Azmi, R.'
'Sarapulova, A. E.'
'Mikhailova, D.'
'Balachandran, G.'
'Fiedler, A.'
'Geckle, U.'
'Prots, Yu.'
'Komarek, A. C.'
'Gavrilova, T. A.'
'Prosvirin, I. P.'
'Yang, Yi'
'Lin, Zheshuai'
'Knapp, M.'
'Ehrenberg, H.'

_publ_section_title
;
 The crystal growth and properties of novel magnetic double molybdate
 RbFe5(MoO4)7 with mixed Fe3+/Fe2+ states and 1D negative thermal
 expansion
;
_journal_issue 18
_journal_name_full CrystEngComm
_journal_page_first 3297
_journal_page_last 3307
_journal_paper_doi 10.1039/D1CE00118C
_journal_volume 23
_journal_year 2021
_chemical_formula_sum 'Fe5 Mo7 O28 Rb'
_chemical_formula_weight 1484.28
_space_group_crystal_system monoclinic
_space_group_IT_number 11
_space_group_name_Hall '-P 2yb'
_space_group_name_H-M_alt 'P 1 21/m 1'
_atom_sites_solution_primary direct
_atom_sites_solution_secondary difmap
_audit_creation_date 2020-03-23T12:00:00-00:00
_audit_creation_method SHELXL-2018/1
_audit_update_record
;
2020-03-25 deposited with the CCDC.	2021-04-15 downloaded from the CCDC.
;
_cell_angle_alpha 90
_cell_angle_beta 102.1896(18)
_cell_angle_gamma 90
_cell_formula_units_Z 2
_cell_length_a 6.8987(4)
_cell_length_b 21.2912(12)
_cell_length_c 8.6833(5)
_cell_measurement_reflns_used 3794
_cell_measurement_temperature 295(2)
_cell_measurement_theta_max 32.86
_cell_measurement_theta_min 3.48
_cell_volume 1246.66(12)
_computing_data_collection 'APEX3 (Bruker, 2011)'
_computing_data_reduction 'APEX3 (Bruker, 2011)'
_computing_structure_refinement 'SHELXL-2018/1 (Sheldrick, 2018)'
_diffrn_ambient_temperature 295.15
_diffrn_detector_area_resol_mean 28.5714
_diffrn_measured_fraction_theta_full 0.999
_diffrn_measured_fraction_theta_max 0.999
_diffrn_measurement_details
;
;
_diffrn_measurement_device 'Bruker D8 VENTURE'
_diffrn_measurement_method oscillation
_diffrn_radiation_detector 'Photon 100 CMOS'
_diffrn_radiation_monochromator 'Graphite Monochromator'
_diffrn_radiation_source 'Sealed Tube'
_diffrn_radiation_type MoK\a
_diffrn_radiation_wavelength 0.71073
_diffrn_reflns_av_R_equivalents 0.0341
_diffrn_reflns_av_sigmaI/netI 0.0116
_diffrn_reflns_limit_h_max 10
_diffrn_reflns_limit_h_min -10
_diffrn_reflns_limit_k_max 32
_diffrn_reflns_limit_k_min -32
_diffrn_reflns_limit_l_max 13
_diffrn_reflns_limit_l_min -13
_diffrn_reflns_number 93516
_diffrn_reflns_reduction_process 'Lp corrections applied'
_diffrn_reflns_theta_full 25.24
_diffrn_reflns_theta_max 32.93
_diffrn_reflns_theta_min 2.39
_diffrn_source_current 30.0000
_diffrn_source_power 1.5000
_diffrn_source_voltage 50.0000
_exptl_absorpt_coefficient_mu 8.26
_exptl_absorpt_correction_T_max 0.6428
_exptl_absorpt_correction_T_min 0.3386
_exptl_absorpt_correction_type multi-scan
_exptl_absorpt_process_details 'Blessing, R. H. (1995) Acta Crystallogr. A51, 33-38'
_exptl_crystal_colour maroon
_exptl_crystal_colour_lustre dull
_exptl_crystal_density_diffrn 3.95
_exptl_crystal_density_method 'not measured'
_exptl_crystal_description needle
_exptl_crystal_F_000 1370
_exptl_crystal_recrystallization_method 'Flux method in the vacuum-sealed ampoule'
_exptl_crystal_size_max 0.130
_exptl_crystal_size_mid 0.090
_exptl_crystal_size_min 0.060
_refine_diff_density_max 3.132
_refine_diff_density_min -2.170
_refine_diff_density_rms 0.132
_refine_ls_extinction_method none
_refine_ls_goodness_of_fit_ref 1.086
_refine_ls_matrix_type full
_refine_ls_number_parameters 193
_refine_ls_number_reflns 4784
_refine_ls_number_restraints 0
_refine_ls_restrained_S_all 1.086
_refine_ls_R_factor_all 0.0199
_refine_ls_R_factor_gt 0.0166
_refine_ls_shift/su_max 0.003
_refine_ls_shift/su_mean 0.000
_refine_ls_structure_factor_coef Fsqd
_refine_ls_weighting_details 'w=1/[\s^2^(Fo^2^)+(0.0105P)^2^+2.5962P] where P=(Fo^2^+2Fc^2^)/3'
_refine_ls_weighting_scheme calc
_refine_ls_wR_factor_gt 0.0336
_refine_ls_wR_factor_ref 0.0345
_reflns_number_gt 4446
_reflns_number_total 4784
_reflns_threshold_expression >2sigma(I)
_cod_data_source_file d1ce00118c2.cif
_cod_data_source_block DM4_RbFe5Mo7O28
_cod_depositor_comments 'Adding full bibliography for 7242663.cif.'
_cod_original_sg_symbol_H-M 'P 21/m'
_cod_original_formula_sum 'Fe5 Mo7 O28 Rb1'
_cod_database_code 7242663

loop_
_space_group_symop_operation_xyz
'x, y, z'
'-x, y+1/2, -z'
'-x, -y, -z'
'x, -y-1/2, z'

loop_
_atom_site_label
_atom_site_type_symbol
_atom_site_site_symmetry_multiplicity
_atom_site_Wyckoff_symbol
_atom_site_fract_x
_atom_site_fract_y
_atom_site_fract_z
_atom_site_U_iso_or_equiv
_atom_site_adp_type
_atom_site_occupancy
_atom_site_calc_flag
_atom_site_refinement_flags_posn
_atom_site_refinement_flags_adp
_atom_site_refinement_flags_occupancy
_atom_site_disorder_assembly
_atom_site_disorder_group
Rb1 Rb 2 e 0.49883(5) 0.750000 0.96911(5) 0.02936(7) Uani 1 d S T P . .
Mo4 Mo 2 e 0.41997(3) 0.250000 0.57240(3) 0.00868(4) Uani 1 d S T P . .
Mo1 Mo 4 f 0.01168(2) 0.14379(2) 0.03149(2) 0.00973(3) Uani 1 d . . . . .
Mo2 Mo 4 f 0.88272(2) 0.10740(2) 0.45293(2) 0.00761(3) Uani 1 d . . . . .
Mo3 Mo 4 f 0.52770(2) 0.95774(2) 0.24650(2) 0.00860(3) Uani 1 d . . . . .
Fe1 Fe 2 e 0.96090(5) 0.250000 0.68982(4) 0.00694(6) Uani 1 d S T P . .
Fe2 Fe 4 f 0.34900(4) 0.10029(2) 0.34326(3) 0.00813(5) Uani 1 d . . . . .
Fe3 Fe 4 f 0.02121(4) 0.99787(2) 0.18544(3) 0.00775(5) Uani 1 d . . . . .
O1 O 4 f 0.9602(2) 0.06087(6) 0.99485(16) 0.0114(2) Uani 1 d . . . . .
O2 O 4 f 0.6365(2) 0.09869(8) 0.34969(18) 0.0185(3) Uani 1 d . . . . .
O3 O 4 f 0.04983(19) 0.08023(7) 0.33011(16) 0.0120(2) Uani 1 d . . . . .
O4 O 4 f 0.0042(3) 0.18363(8) 0.85356(19) 0.0239(3) Uani 1 d . . . . .
O5 O 4 f 0.32481(19) 0.01593(6) 0.22324(16) 0.0103(2) Uani 1 d . . . . .
O6 O 4 f 0.2594(2) 0.14961(7) 0.14492(17) 0.0155(3) Uani 1 d . . . . .
O7 O 2 e 0.2605(3) 0.250000 0.7061(2) 0.0166(4) Uani 1 d S T P . .
O8 O 4 f 0.7312(2) 0.98412(8) 0.17033(19) 0.0193(3) Uani 1 d . . . . .
O9 O 4 f 0.1502(2) 0.67756(8) 0.8691(2) 0.0240(3) Uani 1 d . . . . .
O10 O 2 e 0.6669(3) 0.250000 0.6801(3) 0.0194(4) Uani 1 d S T P . .
O11 O 4 f 0.6115(2) 0.94256(8) 0.44877(17) 0.0204(3) Uani 1 d . . . . .
O12 O 4 f 0.9160(2) 0.06076(7) 0.62050(18) 0.0191(3) Uani 1 d . . . . .
O13 O 4 f 0.4417(3) 0.88930(8) 0.1567(2) 0.0259(4) Uani 1 d . . . . .
O14 O 4 f 0.9298(2) 0.18474(7) 0.51492(17) 0.0155(3) Uani 1 d . . . . .
O15 O 4 f 0.3738(3) 0.31726(8) 0.4542(2) 0.0243(3) Uani 1 d . . . . .

loop_
_atom_site_aniso_label
_atom_site_aniso_U_11
_atom_site_aniso_U_22
_atom_site_aniso_U_33
_atom_site_aniso_U_23
_atom_site_aniso_U_13
_atom_site_aniso_U_12
Rb1 0.01702(14) 0.03347(18) 0.03573(19) 0.000 0.00135(13) 0.000
Mo4 0.00813(8) 0.00883(9) 0.00923(9) 0.000 0.00215(7) 0.000
Mo1 0.01226(7) 0.00584(6) 0.01002(6) 0.00103(5) -0.00007(5) 0.00039(5)
Mo2 0.00603(6) 0.00786(6) 0.00932(6) -0.00214(5) 0.00247(5) -0.00028(5)
Mo3 0.00643(6) 0.01065(6) 0.00872(6) 0.00075(5) 0.00158(5) 0.00126(5)
Fe1 0.00714(14) 0.00708(14) 0.00628(14) 0.000 0.00066(11) 0.000
Fe2 0.00621(10) 0.00935(11) 0.00839(10) -0.00024(8) 0.00059(8) -0.00039(8)
Fe3 0.00773(10) 0.00805(10) 0.00756(10) -0.00077(8) 0.00183(8) -0.00043(8)
O1 0.0124(6) 0.0088(6) 0.0125(6) -0.0006(5) 0.0017(5) -0.0007(5)
O2 0.0079(6) 0.0279(8) 0.0197(7) -0.0053(6) 0.0029(5) -0.0018(5)
O3 0.0088(5) 0.0128(6) 0.0147(6) -0.0020(5) 0.0032(5) 0.0014(5)
O4 0.0307(9) 0.0193(7) 0.0185(7) 0.0098(6) -0.0020(6) -0.0029(6)
O5 0.0081(5) 0.0111(6) 0.0117(6) -0.0010(5) 0.0019(4) 0.0008(4)
O6 0.0152(6) 0.0165(7) 0.0134(6) 0.0031(5) 0.0001(5) -0.0045(5)
O7 0.0102(8) 0.0249(11) 0.0152(9) 0.000 0.0040(7) 0.000
O8 0.0118(6) 0.0272(8) 0.0208(7) 0.0041(6) 0.0078(5) 0.0021(6)
O9 0.0223(8) 0.0208(8) 0.0286(8) 0.0062(7) 0.0045(6) -0.0093(6)
O10 0.0109(9) 0.0263(11) 0.0207(10) 0.000 0.0026(8) 0.000
O11 0.0194(7) 0.0289(8) 0.0120(6) 0.0076(6) 0.0016(5) 0.0050(6)
O12 0.0225(7) 0.0172(7) 0.0184(7) 0.0048(6) 0.0061(6) 0.0001(6)
O13 0.0230(8) 0.0181(8) 0.0338(9) -0.0085(7) -0.0002(7) 0.0005(6)
O14 0.0221(7) 0.0110(6) 0.0140(6) -0.0033(5) 0.0050(5) -0.0025(5)
O15 0.0286(8) 0.0202(8) 0.0233(8) 0.0105(6) 0.0035(7) 0.0000(7)

loop_
_atom_type_symbol
_atom_type_description
_atom_type_scat_dispersion_real
_atom_type_scat_dispersion_imag
_atom_type_scat_source
O O 0.0106 0.0060 'International Tables Vol C Tables 4.2.6.8 and 6.1.1.4'
Fe Fe 0.3463 0.8444 'International Tables Vol C Tables 4.2.6.8 and 6.1.1.4'
Rb Rb -0.9393 2.9676 'International Tables Vol C Tables 4.2.6.8 and 6.1.1.4'
Mo Mo -1.6832 0.6857 'International Tables Vol C Tables 4.2.6.8 and 6.1.1.4'

loop_
_geom_angle_atom_site_label_1
_geom_angle_atom_site_label_2
_geom_angle_atom_site_label_3
_geom_angle
_geom_angle_site_symmetry_1
_geom_angle_site_symmetry_3
_geom_angle_publ_flag
O9 Rb1 O9 65.92(7) . 4_575 ?
O9 Rb1 O7 124.17(5) . 3_667 ?
O9 Rb1 O7 124.17(5) 4_575 3_667 ?
O9 Rb1 O6 141.29(5) . 3_666 ?
O9 Rb1 O6 90.35(5) 4_575 3_666 ?
O7 Rb1 O6 94.32(4) 3_667 3_666 ?
O9 Rb1 O6 90.35(5) . 2_656 ?
O9 Rb1 O6 141.29(5) 4_575 2_656 ?
O7 Rb1 O6 94.32(4) 3_667 2_656 ?
O6 Rb1 O6 90.69(6) 3_666 2_656 ?
O9 Rb1 O13 116.02(5) . 1_556 ?
O9 Rb1 O13 60.14(5) 4_575 1_556 ?
O7 Rb1 O13 69.28(3) 3_667 1_556 ?
O6 Rb1 O13 70.75(4) 3_666 1_556 ?
O6 Rb1 O13 153.49(4) 2_656 1_556 ?
O9 Rb1 O13 60.14(5) . 4_576 ?
O9 Rb1 O13 116.02(5) 4_575 4_576 ?
O7 Rb1 O13 69.28(3) 3_667 4_576 ?
O6 Rb1 O13 153.49(4) 3_666 4_576 ?
O6 Rb1 O13 70.75(4) 2_656 4_576 ?
O13 Rb1 O13 118.78(7) 1_556 4_576 ?
O9 Rb1 O10 81.56(5) . 3_667 ?
O9 Rb1 O10 81.56(5) 4_575 3_667 ?
O7 Rb1 O10 52.09(5) 3_667 3_667 ?
O6 Rb1 O10 126.70(3) 3_666 3_667 ?
O6 Rb1 O10 126.70(3) 2_656 3_667 ?
O13 Rb1 O10 59.58(3) 1_556 3_667 ?
O13 Rb1 O10 59.58(3) 4_576 3_667 ?
O9 Rb1 Mo4 104.01(4) . 3_667 ?
O9 Rb1 Mo4 104.01(4) 4_575 3_667 ?
O7 Rb1 Mo4 25.25(4) 3_667 3_667 ?
O6 Rb1 Mo4 111.48(3) 3_666 3_667 ?
O6 Rb1 Mo4 111.48(3) 2_656 3_667 ?
O13 Rb1 Mo4 61.56(3) 1_556 3_667 ?
O13 Rb1 Mo4 61.56(3) 4_576 3_667 ?
O10 Rb1 Mo4 26.85(4) 3_667 3_667 ?
O9 Rb1 Mo1 162.49(4) . 3_666 ?
O9 Rb1 Mo1 110.38(4) 4_575 3_666 ?
O7 Rb1 Mo1 72.64(3) 3_667 3_666 ?
O6 Rb1 Mo1 23.76(3) 3_666 3_666 ?
O6 Rb1 Mo1 82.89(3) 2_656 3_666 ?
O13 Rb1 Mo1 72.53(3) 1_556 3_666 ?
O13 Rb1 Mo1 131.10(3) 4_576 3_666 ?
O10 Rb1 Mo1 115.38(3) 3_667 3_666 ?
Mo4 Rb1 Mo1 93.497(8) 3_667 3_666 ?
O9 Rb1 Mo1 110.38(4) . 2_656 ?
O9 Rb1 Mo1 162.49(4) 4_575 2_656 ?
O7 Rb1 Mo1 72.64(3) 3_667 2_656 ?
O6 Rb1 Mo1 82.89(3) 3_666 2_656 ?
O6 Rb1 Mo1 23.76(3) 2_656 2_656 ?
O13 Rb1 Mo1 131.10(3) 1_556 2_656 ?
O13 Rb1 Mo1 72.53(3) 4_576 2_656 ?
O10 Rb1 Mo1 115.38(3) 3_667 2_656 ?
Mo4 Rb1 Mo1 93.497(8) 3_667 2_656 ?
Mo1 Rb1 Mo1 67.600(8) 3_666 2_656 ?
O9 Rb1 Mo1 17.46(4) . 2_556 ?
O9 Rb1 Mo1 68.54(4) 4_575 2_556 ?
O7 Rb1 Mo1 107.72(3) 3_667 2_556 ?
O6 Rb1 Mo1 155.45(3) 3_666 2_556 ?
O6 Rb1 Mo1 98.09(3) 2_656 2_556 ?
O13 Rb1 Mo1 106.59(3) 1_556 2_556 ?
O13 Rb1 Mo1 49.85(3) 4_576 2_556 ?
O10 Rb1 Mo1 64.41(3) 3_667 2_556 ?
Mo4 Rb1 Mo1 86.602(8) 3_667 2_556 ?
Mo1 Rb1 Mo1 178.902(6) 3_666 2_556 ?
Mo1 Rb1 Mo1 113.488(5) 2_656 2_556 ?
O15 Mo4 O15 109.70(12) . 4_565 ?
O15 Mo4 O7 108.96(7) . . ?
O15 Mo4 O7 108.96(7) 4_565 . ?
O15 Mo4 O10 110.30(7) . . ?
O15 Mo4 O10 110.30(7) 4_565 . ?
O7 Mo4 O10 108.58(10) . . ?
O15 Mo4 Rb1 124.55(6) . 3_667 ?
O15 Mo4 Rb1 124.55(6) 4_565 3_667 ?
O7 Mo4 Rb1 45.73(7) . 3_667 ?
O10 Mo4 Rb1 62.86(7) . 3_667 ?
O9 Mo1 O4 109.93(9) 2_546 1_554 ?
O9 Mo1 O6 110.09(8) 2_546 . ?
O4 Mo1 O6 107.38(7) 1_554 . ?
O9 Mo1 O1 111.93(8) 2_546 1_454 ?
O4 Mo1 O1 110.34(7) 1_554 1_454 ?
O6 Mo1 O1 107.03(6) . 1_454 ?
O9 Mo1 Rb1 113.48(6) 2_546 3_666 ?
O4 Mo1 Rb1 66.41(6) 1_554 3_666 ?
O6 Mo1 Rb1 42.63(5) . 3_666 ?
O1 Mo1 Rb1 132.26(4) 1_454 3_666 ?
O9 Mo1 Rb1 29.89(6) 2_546 3_566 ?
O4 Mo1 Rb1 82.49(6) 1_554 3_566 ?
O6 Mo1 Rb1 132.05(5) . 3_566 ?
O1 Mo1 Rb1 113.07(4) 1_454 3_566 ?
Rb1 Mo1 Rb1 113.488(6) 3_666 3_566 ?
O12 Mo2 O14 107.38(7) . . ?
O12 Mo2 O2 108.07(8) . . ?
O14 Mo2 O2 110.80(7) . . ?
O12 Mo2 O3 108.71(7) . 1_655 ?
O14 Mo2 O3 112.41(7) . 1_655 ?
O2 Mo2 O3 109.34(7) . 1_655 ?
O13 Mo3 O11 108.06(9) . . ?
O13 Mo3 O8 109.21(9) . . ?
O11 Mo3 O8 108.23(8) . . ?
O13 Mo3 O5 109.97(7) . 1_565 ?
O11 Mo3 O5 108.29(7) . 1_565 ?
O8 Mo3 O5 112.94(7) . 1_565 ?
O4 Fe1 O4 90.96(10) 4_665 1_655 ?
O4 Fe1 O10 91.60(7) 4_665 . ?
O4 Fe1 O10 91.60(7) 1_655 . ?
O4 Fe1 O14 91.42(7) 4_665 4_565 ?
O4 Fe1 O14 176.21(7) 1_655 4_565 ?
O10 Fe1 O14 91.29(7) . 4_565 ?
O4 Fe1 O14 176.21(7) 4_665 . ?
O4 Fe1 O14 91.42(7) 1_655 . ?
O10 Fe1 O14 91.29(7) . . ?
O14 Fe1 O14 86.07(8) 4_565 . ?
O4 Fe1 O7 87.32(7) 4_665 1_655 ?
O4 Fe1 O7 87.32(7) 1_655 1_655 ?
O10 Fe1 O7 178.45(9) . 1_655 ?
O14 Fe1 O7 89.84(6) 4_565 1_655 ?
O14 Fe1 O7 89.84(6) . 1_655 ?
O2 Fe2 O11 91.27(7) . 3_666 ?
O2 Fe2 O15 91.05(7) . 4_565 ?
O11 Fe2 O15 89.07(7) 3_666 4_565 ?
O2 Fe2 O6 99.17(6) . . ?
O11 Fe2 O6 168.59(7) 3_666 . ?
O15 Fe2 O6 86.17(7) 4_565 . ?
O2 Fe2 O5 88.44(6) . . ?
O11 Fe2 O5 92.30(6) 3_666 . ?
O15 Fe2 O5 178.54(7) 4_565 . ?
O6 Fe2 O5 92.56(6) . . ?
O2 Fe2 O3 167.11(6) . . ?
O11 Fe2 O3 84.27(6) 3_666 . ?
O15 Fe2 O3 100.94(6) 4_565 . ?
O6 Fe2 O3 86.46(6) . . ?
O5 Fe2 O3 79.68(5) . . ?
O8 Fe3 O1 94.85(6) 1_455 3_666 ?
O8 Fe3 O12 89.98(6) 1_455 3_666 ?
O1 Fe3 O12 102.72(6) 3_666 3_666 ?
O8 Fe3 O5 174.35(6) 1_455 1_565 ?
O1 Fe3 O5 90.58(5) 3_666 1_565 ?
O12 Fe3 O5 87.28(6) 3_666 1_565 ?
O8 Fe3 O1 90.60(6) 1_455 1_464 ?
O1 Fe3 O1 79.67(6) 3_666 1_464 ?
O12 Fe3 O1 177.48(6) 3_666 1_464 ?
O5 Fe3 O1 91.93(5) 1_565 1_464 ?
O8 Fe3 O3 97.21(6) 1_455 1_565 ?
O1 Fe3 O3 160.78(6) 3_666 1_565 ?
O12 Fe3 O3 92.22(6) 3_666 1_565 ?
O5 Fe3 O3 77.97(5) 1_565 1_565 ?
O1 Fe3 O3 85.28(5) 1_464 1_565 ?
Mo1 O1 Fe3 133.84(8) 1_656 3_666 ?
Mo1 O1 Fe3 118.89(7) 1_656 1_646 ?
Fe3 O1 Fe3 100.33(6) 3_666 1_646 ?
Mo2 O2 Fe2 150.63(9) . . ?
Mo2 O3 Fe2 130.06(7) 1_455 . ?
Mo2 O3 Fe3 127.72(7) 1_455 1_545 ?
Fe2 O3 Fe3 99.63(6) . 1_545 ?
Mo1 O4 Fe1 161.58(11) 1_556 1_455 ?
Mo3 O5 Fe2 123.31(7) 1_545 . ?
Mo3 O5 Fe3 127.27(7) 1_545 1_545 ?
Fe2 O5 Fe3 102.19(6) . 1_545 ?
Mo1 O6 Fe2 121.57(8) . . ?
Mo1 O6 Rb1 113.60(6) . 3_666 ?
Fe2 O6 Rb1 124.41(6) . 3_666 ?
Mo4 O7 Fe1 135.96(12) . 1_455 ?
Mo4 O7 Rb1 109.03(9) . 3_667 ?
Fe1 O7 Rb1 115.01(8) 1_455 3_667 ?
Mo3 O8 Fe3 152.41(9) . 1_655 ?
Mo1 O9 Rb1 132.65(9) 2_556 . ?
Mo4 O10 Fe1 151.07(13) . . ?
Mo4 O10 Rb1 90.30(8) . 3_667 ?
Fe1 O10 Rb1 118.63(9) . 3_667 ?
Mo3 O11 Fe2 160.63(11) . 3_666 ?
Mo2 O12 Fe3 174.80(10) . 3_666 ?
Mo3 O13 Rb1 153.01(9) . 1_554 ?
Mo2 O14 Fe1 149.22(9) . . ?
Mo4 O15 Fe2 171.98(11) . 4_565 ?

loop_
_geom_bond_atom_site_label_1
_geom_bond_atom_site_label_2
_geom_bond_distance
_geom_bond_site_symmetry_2
_geom_bond_publ_flag
Rb1 O9 2.8349(16) . ?
Rb1 O9 2.8349(16) 4_575 ?
Rb1 O7 2.955(2) 3_667 ?
Rb1 O6 3.0046(15) 3_666 ?
Rb1 O6 3.0046(14) 2_656 ?
Rb1 O13 3.4462(17) 1_556 ?
Rb1 O13 3.4462(17) 4_576 ?
Rb1 O10 3.472(2) 3_667 ?
Rb1 Mo4 3.9016(5) 3_667 ?
Rb1 Mo1 4.0649(4) 3_666 ?
Rb1 Mo1 4.0649(4) 2_656 ?
Rb1 Mo1 4.1845(4) 2_556 ?
Mo4 O15 1.7513(16) . ?
Mo4 O15 1.7514(16) 4_565 ?
Mo4 O7 1.760(2) . ?
Mo4 O10 1.762(2) . ?
Mo1 O9 1.7072(16) 2_546 ?
Mo1 O4 1.7537(16) 1_554 ?
Mo1 O6 1.7876(14) . ?
Mo1 O1 1.8157(13) 1_454 ?
Mo2 O12 1.7364(15) . ?
Mo2 O14 1.7415(14) . ?
Mo2 O2 1.7550(14) . ?
Mo2 O3 1.8221(13) 1_655 ?
Mo3 O13 1.6996(17) . ?
Mo3 O11 1.7591(15) . ?
Mo3 O8 1.7653(15) . ?
Mo3 O5 1.8480(13) 1_565 ?
Fe1 O4 1.9821(16) 4_665 ?
Fe1 O4 1.9821(16) 1_655 ?
Fe1 O10 2.012(2) . ?
Fe1 O14 2.0361(14) 4_565 ?
Fe1 O14 2.0361(14) . ?
Fe1 O7 2.042(2) 1_655 ?
Fe2 O2 1.9728(14) . ?
Fe2 O11 1.9901(15) 3_666 ?
Fe2 O15 1.9923(16) 4_565 ?
Fe2 O6 2.0003(14) . ?
Fe2 O5 2.0656(14) . ?
Fe2 O3 2.0870(14) . ?
Fe3 O8 1.9986(15) 1_455 ?
Fe3 O1 2.0287(14) 3_666 ?
Fe3 O12 2.0680(15) 3_666 ?
Fe3 O5 2.0862(13) 1_565 ?
Fe3 O1 2.1026(14) 1_464 ?
Fe3 O3 2.1419(14) 1_565 ?
